data_1555734
loop_
_publ_author_name
'Wang, Bin'
'Liang, Man'
'Tang, Jian'
'Deng, Yuting'
'Zhao, Jinhong'
'Sun, Hao'
'Tung, Chen-Ho'
'Jia, Jiong'
'Xu, Zhenghu'

_publ_section_title
;
 Gold/Lewis Acid Catalyzed Cycloisomerization/Diastereoselective [3 + 2]
 Cycloaddition Cascade: Synthesis of Diverse Nitrogen-Containing Spiro
 Heterocycles.
;
_journal_issue 18
_journal_name_full 'Organic letters'
_journal_page_first 4614
_journal_page_last 4617
_journal_paper_doi 10.1021/acs.orglett.6b02253
_journal_volume 18
_journal_year 2016
_chemical_formula_moiety 'C30 H31 N O7 S'
_chemical_formula_sum 'C30 H31 N O7 S'
_chemical_formula_weight 549.62
_space_group_crystal_system triclinic
_space_group_IT_number 2
_space_group_name_Hall '-P 1'
_space_group_name_H-M_alt 'P -1'
_atom_sites_solution_hydrogens geom
_atom_sites_solution_primary direct
_atom_sites_solution_secondary difmap
_audit_creation_date 2016-01-30
_audit_creation_method
;
Olex2 1.2
(compiled 2015.09.30 svn.r3233 for OlexSys, GUI svn.r5103)
;
_cell_angle_alpha 97.9523(18)
_cell_angle_beta 97.7140(18)
_cell_angle_gamma 115.2818(16)
_cell_formula_units_Z 2
_cell_length_a 9.901(2)
_cell_length_b 11.342(2)
_cell_length_c 13.766(3)
_cell_measurement_reflns_used 2677
_cell_measurement_temperature 298(2)
_cell_measurement_theta_max 22.000
_cell_measurement_theta_min 2.496
_cell_volume 1351.7(5)
_computing_molecular_graphics 'Olex2 (Dolomanov et al., 2009)'
_computing_publication_material 'Olex2 (Dolomanov et al., 2009)'
_computing_structure_refinement 'XL (Sheldrick, 2008)'
_computing_structure_solution
;
Superflip (Palatinus & Chapuis, 2007;Palatinus & van der Lee, 2008;
Palatinus et al., 2012)
;
_diffrn_ambient_temperature 298.15
_diffrn_measured_fraction_theta_full 0.992
_diffrn_measured_fraction_theta_max 0.992
_diffrn_measurement_device_type 'CCD area detector'
_diffrn_radiation_monochromator graphite
_diffrn_radiation_type MoK\a
_diffrn_radiation_wavelength 0.71000
_diffrn_reflns_av_R_equivalents 0.0365
_diffrn_reflns_av_unetI/netI 0.0521
_diffrn_reflns_limit_h_max 11
_diffrn_reflns_limit_h_min -11
_diffrn_reflns_limit_k_max 13
_diffrn_reflns_limit_k_min -13
_diffrn_reflns_limit_l_max 16
_diffrn_reflns_limit_l_min -16
_diffrn_reflns_number 12322
_diffrn_reflns_theta_full 24.99
_diffrn_reflns_theta_max 24.99
_diffrn_reflns_theta_min 2.49
_diffrn_source 'fine-focus sealed tube'
_exptl_absorpt_coefficient_mu 0.169
_exptl_absorpt_correction_T_max 0.9833
_exptl_absorpt_correction_T_min 0.9751
_exptl_crystal_density_diffrn 1.350
_exptl_crystal_density_method 'not measured'
_exptl_crystal_description block
_exptl_crystal_F_000 580
_exptl_crystal_size_max 0.15
_exptl_crystal_size_mid 0.1
_exptl_crystal_size_min 0.1
_refine_diff_density_max 0.260
_refine_diff_density_min -0.358
_refine_diff_density_rms 0.038
_refine_ls_extinction_method none
_refine_ls_goodness_of_fit_ref 1.007
_refine_ls_hydrogen_treatment constr
_refine_ls_matrix_type full
_refine_ls_number_parameters 355
_refine_ls_number_reflns 4748
_refine_ls_number_restraints 0
_refine_ls_restrained_S_all 1.007
_refine_ls_R_factor_all 0.0771
_refine_ls_R_factor_gt 0.0425
_refine_ls_shift/su_max 0.001
_refine_ls_shift/su_mean 0.000
_refine_ls_structure_factor_coef Fsqd
_refine_ls_weighting_details 'calc w=1/[\s^2^(Fo^2^)+(0.0395P)^2^+0.1408P] where P=(Fo^2^+2Fc^2^)/3'
_refine_ls_weighting_scheme calc
_refine_ls_wR_factor_gt 0.0831
_refine_ls_wR_factor_ref 0.0965
_reflns_number_gt 3170
_reflns_number_total 4748
_reflns_threshold_expression >2sigma(I)
_cod_data_source_file ol6b02253_si_003.cif
_cod_data_source_block p
_cod_original_cell_volume 1351.6(5)
_cod_database_code 1555734
_olex2_refinement_description
;
1. Fixed Uiso
 At 1.2 times of:
  All C(H) groups, All C(H,H) groups
 At 1.5 times of:
  All C(H,H,H) groups
2.a Ternary CH refined with riding coordinates:
 C14(H14)
2.b Secondary CH2 refined with riding coordinates:
 C15(H15A,H15B), C19(H19A,H19B), C22(H22A,H22B), C24(H24A,H24B)
2.c Aromatic/amide H refined with riding coordinates:
 C3(H3), C4(H4), C6(H6), C7(H7), C8(H8), C9(H9), C10(H10), C11(H11), C13(H13),
 C26(H26), C27(H27), C28(H28), C29(H29)
2.d Idealised Me refined as rotating group:
 C1(H1A,H1B,H1C), C20(H20A,H20B,H20C), C23(H23A,H23B,H23C)
;
_olex2_submission_special_instructions 'No special instructions were received'

loop_
_space_group_symop_id
_space_group_symop_operation_xyz
1 'x, y, z'
2 '-x, -y, -z'

loop_
_atom_site_label
_atom_site_type_symbol
_atom_site_fract_x
_atom_site_fract_y
_atom_site_fract_z
_atom_site_U_iso_or_equiv
_atom_site_adp_type
_atom_site_occupancy
_atom_site_calc_flag
_atom_site_refinement_flags_posn
S1 S 0.22935(6) 0.80543(5) 0.30858(4) 0.03607(17) Uani 1 d .
O1 O 0.25657(16) 0.82267(15) 0.41545(10) 0.0445(4) Uani 1 d .
O2 O 0.18561(16) 0.67697(14) 0.24591(11) 0.0456(4) Uani 1 d .
O3 O 0.08133(18) 0.80296(17) 0.06830(11) 0.0528(5) Uani 1 d .
O4 O -0.12203(18) 0.60404(15) 0.03745(11) 0.0493(4) Uani 1 d .
O5 O -0.20695(19) 0.50367(16) 0.19501(12) 0.0574(5) Uani 1 d .
O6 O -0.08404(16) 0.64707(14) 0.34300(11) 0.0428(4) Uani 1 d .
O7 O -0.29056(16) 0.72683(15) 0.24762(11) 0.0454(4) Uani 1 d .
N1 N 0.09207(18) 0.84636(16) 0.26940(12) 0.0310(4) Uani 1 d .
C1 C 0.8081(3) 1.1991(2) 0.2085(2) 0.0621(8) Uani 1 d .
H1A H 0.8237 1.1585 0.1478 0.093 Uiso 1 calc GR
H1B H 0.8945 1.2244 0.2621 0.093 Uiso 1 calc GR
H1C H 0.7971 1.2770 0.1987 0.093 Uiso 1 calc GR
C2 C 0.6656(3) 1.1010(2) 0.23469(19) 0.0433(6) Uani 1 d .
C3 C 0.5522(3) 0.9951(2) 0.16109(18) 0.0474(6) Uani 1 d .
H3 H 0.5668 0.9842 0.0957 0.057 Uiso 1 calc R
C4 C 0.4196(3) 0.9063(2) 0.18232(17) 0.0427(6) Uani 1 d .
H4 H 0.3453 0.8362 0.1319 0.051 Uiso 1 calc R
C5 C 0.3969(2) 0.9216(2) 0.27945(16) 0.0345(5) Uani 1 d .
C6 C 0.5090(3) 1.0251(2) 0.35433(17) 0.0445(6) Uani 1 d .
H6 H 0.4950 1.0352 0.4199 0.053 Uiso 1 calc R
C7 C 0.6413(3) 1.1128(2) 0.33112(19) 0.0486(6) Uani 1 d .
H7 H 0.7163 1.1819 0.3818 0.058 Uiso 1 calc R
C8 C 0.3894(3) 1.2822(3) 0.3658(2) 0.0624(7) Uani 1 d .
H8 H 0.4326 1.3408 0.3250 0.075 Uiso 1 calc R
C9 C 0.4516(3) 1.3164(3) 0.4669(2) 0.0686(8) Uani 1 d .
H9 H 0.5372 1.3979 0.4946 0.082 Uiso 1 calc R
C10 C 0.3876(3) 1.2306(3) 0.5270(2) 0.0623(8) Uani 1 d .
H10 H 0.4293 1.2541 0.5956 0.075 Uiso 1 calc R
C11 C 0.2610(3) 1.1092(2) 0.48596(17) 0.0481(6) Uani 1 d .
H11 H 0.2180 1.0514 0.5273 0.058 Uiso 1 calc R
C12 C 0.1973(2) 1.0723(2) 0.38382(16) 0.0350(5) Uani 1 d .
C13 C 0.2630(3) 1.1611(2) 0.32451(18) 0.0482(6) Uani 1 d .
H13 H 0.2213 1.1388 0.2560 0.058 Uiso 1 calc R
C14 C 0.0602(2) 0.9382(2) 0.34073(15) 0.0341(5) Uani 1 d .
H14 H 0.0232 0.8957 0.3955 0.041 Uiso 1 calc R
C15 C -0.0709(2) 0.9432(2) 0.27295(16) 0.0398(6) Uani 1 d .
H15A H -0.1324 0.9671 0.3132 0.048 Uiso 1 calc R
H15B H -0.0310 1.0100 0.2335 0.048 Uiso 1 calc R
C16 C -0.1677(2) 0.8067(2) 0.20422(15) 0.0342(5) Uani 1 d .
C17 C -0.0506(2) 0.7419(2) 0.20124(15) 0.0305(5) Uani 1 d .
C18 C -0.1230(2) 0.6137(2) 0.24267(17) 0.0385(6) Uani 1 d .
C19 C -0.1593(3) 0.5437(2) 0.39527(19) 0.0622(8) Uani 1 d .
H19A H -0.1332 0.4710 0.3795 0.075 Uiso 1 calc R
H19B H -0.2694 0.5086 0.3755 0.075 Uiso 1 calc R
C20 C -0.1061(3) 0.6051(3) 0.50445(19) 0.0696(8) Uani 1 d .
H20A H -0.1377 0.6734 0.5197 0.104 Uiso 1 calc GR
H20B H 0.0035 0.6438 0.5224 0.104 Uiso 1 calc GR
H20C H -0.1496 0.5377 0.5419 0.104 Uiso 1 calc GR
C21 C -0.0203(3) 0.7201(2) 0.09530(16) 0.0351(5) Uani 1 d .
C22 C -0.1023(3) 0.5721(3) -0.06434(17) 0.0557(7) Uani 1 d .
H22A H -0.1508 0.4758 -0.0878 0.067 Uiso 1 calc R
H22B H 0.0060 0.6055 -0.0633 0.067 Uiso 1 calc R
C23 C -0.1686(3) 0.6306(3) -0.13577(18) 0.0582(7) Uani 1 d .
H23A H -0.1704 0.5935 -0.2033 0.087 Uiso 1 calc GR
H23B H -0.1073 0.7257 -0.1212 0.087 Uiso 1 calc GR
H23C H -0.2710 0.6102 -0.1289 0.087 Uiso 1 calc GR
C24 C -0.4282(3) 0.6482(2) 0.17152(18) 0.0489(6) Uani 1 d .
H24A H -0.5157 0.6512 0.1938 0.059 Uiso 1 calc R
H24B H -0.4467 0.5558 0.1551 0.059 Uiso 1 calc R
C25 C -0.3994(2) 0.7109(2) 0.08316(17) 0.0401(6) Uani 1 d .
C26 C -0.4990(3) 0.6900(3) -0.00586(19) 0.0527(7) Uani 1 d .
H26 H -0.5994 0.6229 -0.0208 0.063 Uiso 1 calc R
C27 C -0.4448(3) 0.7720(3) -0.07139(19) 0.0580(7) Uani 1 d .
H27 H -0.5092 0.7590 -0.1319 0.070 Uiso 1 calc R
C28 C -0.2970(3) 0.8725(3) -0.04885(18) 0.0533(7) Uani 1 d .
H28 H -0.2646 0.9294 -0.0926 0.064 Uiso 1 calc R
C29 C -0.1956(3) 0.8903(2) 0.03814(17) 0.0420(6) Uani 1 d .
H29 H -0.0947 0.9564 0.0524 0.050 Uiso 1 calc R
C30 C -0.2494(2) 0.8063(2) 0.10334(16) 0.0333(5) Uani 1 d .

loop_
_atom_site_aniso_label
_atom_site_aniso_U_11
_atom_site_aniso_U_22
_atom_site_aniso_U_33
_atom_site_aniso_U_23
_atom_site_aniso_U_13
_atom_site_aniso_U_12
S1 0.0349(3) 0.0357(3) 0.0347(3) 0.0031(3) 0.0012(2) 0.0166(3)
O1 0.0434(9) 0.0541(10) 0.0313(9) 0.0105(8) 0.0007(7) 0.0196(8)
O2 0.0484(10) 0.0357(9) 0.0496(10) -0.0009(8) 0.0014(8) 0.0219(8)
O3 0.0425(10) 0.0604(12) 0.0371(10) 0.0069(8) 0.0083(8) 0.0077(9)
O4 0.0574(11) 0.0394(10) 0.0355(10) -0.0060(8) 0.0085(8) 0.0123(9)
O5 0.0647(12) 0.0328(10) 0.0482(11) 0.0044(8) -0.0057(9) 0.0043(9)
O6 0.0434(9) 0.0378(9) 0.0360(9) 0.0106(8) 0.0028(7) 0.0091(8)
O7 0.0338(9) 0.0557(11) 0.0426(10) 0.0157(8) 0.0115(8) 0.0142(8)
N1 0.0288(10) 0.0286(10) 0.0300(10) -0.0008(8) 0.0009(8) 0.0117(8)
C1 0.0555(17) 0.0558(18) 0.083(2) 0.0208(15) 0.0286(15) 0.0263(15)
C2 0.0373(14) 0.0443(15) 0.0573(17) 0.0132(13) 0.0155(12) 0.0246(12)
C3 0.0451(16) 0.0613(17) 0.0430(15) 0.0076(13) 0.0146(12) 0.0303(14)
C4 0.0364(14) 0.0493(15) 0.0386(14) -0.0006(11) 0.0059(11) 0.0197(12)
C5 0.0284(12) 0.0373(13) 0.0373(14) 0.0038(11) 0.0047(10) 0.0166(11)
C6 0.0368(14) 0.0510(16) 0.0379(14) 0.0011(12) 0.0044(11) 0.0164(13)
C7 0.0375(14) 0.0453(15) 0.0515(16) -0.0020(12) 0.0041(12) 0.0137(12)
C8 0.0554(18) 0.0419(17) 0.075(2) 0.0124(15) 0.0135(15) 0.0084(14)
C9 0.0518(18) 0.0408(17) 0.084(2) -0.0128(16) 0.0045(17) 0.0048(14)
C10 0.0529(17) 0.0620(19) 0.0449(16) -0.0185(15) -0.0049(14) 0.0146(15)
C11 0.0498(16) 0.0513(16) 0.0351(14) 0.0013(12) 0.0070(12) 0.0186(13)
C12 0.0369(13) 0.0316(13) 0.0337(13) 0.0004(11) 0.0064(10) 0.0154(11)
C13 0.0487(16) 0.0445(16) 0.0434(15) 0.0081(13) 0.0082(12) 0.0148(13)
C14 0.0342(13) 0.0348(13) 0.0315(12) 0.0036(10) 0.0079(10) 0.0150(11)
C15 0.0382(13) 0.0389(14) 0.0402(13) 0.0008(11) 0.0058(11) 0.0187(11)
C16 0.0302(12) 0.0354(13) 0.0352(13) 0.0065(10) 0.0081(10) 0.0132(11)
C17 0.0286(12) 0.0287(12) 0.0277(12) 0.0010(10) 0.0008(9) 0.0100(10)
C18 0.0354(13) 0.0343(14) 0.0383(14) 0.0054(11) -0.0006(11) 0.0123(12)
C19 0.0597(18) 0.0533(18) 0.0582(18) 0.0289(15) 0.0067(14) 0.0083(14)
C20 0.075(2) 0.083(2) 0.0512(18) 0.0281(16) 0.0156(15) 0.0322(17)
C21 0.0309(13) 0.0361(14) 0.0355(13) 0.0034(12) 0.0009(11) 0.0157(12)
C22 0.0766(19) 0.0530(17) 0.0341(15) -0.0058(12) 0.0102(13) 0.0313(15)
C23 0.0562(17) 0.0700(19) 0.0438(16) 0.0034(14) 0.0077(13) 0.0279(15)
C24 0.0331(14) 0.0463(15) 0.0595(17) 0.0120(13) 0.0103(12) 0.0106(12)
C25 0.0337(13) 0.0375(14) 0.0454(14) 0.0024(11) 0.0027(11) 0.0163(11)
C26 0.0412(15) 0.0532(17) 0.0525(17) -0.0067(14) -0.0099(13) 0.0225(13)
C27 0.064(2) 0.072(2) 0.0420(16) 0.0007(15) -0.0074(14) 0.0441(17)
C28 0.071(2) 0.0660(19) 0.0407(15) 0.0175(13) 0.0149(14) 0.0453(17)
C29 0.0447(15) 0.0459(15) 0.0422(14) 0.0117(12) 0.0139(12) 0.0248(12)
C30 0.0294(12) 0.0346(13) 0.0362(13) 0.0036(11) 0.0062(10) 0.0162(11)

loop_
_atom_type_symbol
_atom_type_description
_atom_type_scat_dispersion_real
_atom_type_scat_dispersion_imag
_atom_type_scat_source
C C 0.0033 0.0016 'International Tables Vol C Tables 4.2.6.8 and 6.1.1.4'
H H 0.0000 0.0000 'International Tables Vol C Tables 4.2.6.8 and 6.1.1.4'
N N 0.0061 0.0033 'International Tables Vol C Tables 4.2.6.8 and 6.1.1.4'
O O 0.0106 0.0060 'International Tables Vol C Tables 4.2.6.8 and 6.1.1.4'
S S 0.1246 0.1234 'International Tables Vol C Tables 4.2.6.8 and 6.1.1.4'

loop_
_geom_angle_atom_site_label_1
_geom_angle_atom_site_label_2
_geom_angle_atom_site_label_3
_geom_angle
O1 S1 O2 120.08(9)
O1 S1 N1 109.69(9)
O1 S1 C5 107.22(10)
O2 S1 N1 105.13(8)
O2 S1 C5 107.72(10)
N1 S1 C5 106.23(9)
C21 O4 C22 117.39(19)
C18 O6 C19 116.63(18)
C16 O7 C24 110.68(16)
C14 N1 S1 119.46(12)
C17 N1 S1 118.33(13)
C17 N1 C14 111.20(15)
C3 C2 C1 120.5(2)
C7 C2 C1 121.9(2)
C7 C2 C3 117.6(2)
C4 C3 C2 121.8(2)
C3 C4 C5 119.5(2)
C4 C5 S1 119.98(17)
C6 C5 S1 120.15(18)
C6 C5 C4 119.8(2)
C7 C6 C5 119.6(2)
C6 C7 C2 121.8(2)
C9 C8 C13 120.2(3)
C10 C9 C8 120.0(3)
C9 C10 C11 120.1(3)
C10 C11 C12 120.8(2)
C11 C12 C14 119.7(2)
C13 C12 C11 118.2(2)
C13 C12 C14 122.1(2)
C8 C13 C12 120.8(2)
N1 C14 C12 113.36(17)
N1 C14 C15 100.05(15)
C12 C14 C15 114.56(17)
C16 C15 C14 108.41(16)
O7 C16 C15 110.47(17)
O7 C16 C17 108.73(16)
O7 C16 C30 103.16(16)
C15 C16 C17 103.37(15)
C30 C16 C15 115.42(17)
C30 C16 C17 115.67(17)
N1 C17 C16 103.27(15)
N1 C17 C18 112.66(16)
N1 C17 C21 108.77(17)
C18 C17 C16 105.37(16)
C21 C17 C16 110.88(15)
C21 C17 C18 115.20(17)
O5 C18 O6 124.3(2)
O5 C18 C17 126.8(2)
O6 C18 C17 108.82(18)
O6 C19 C20 107.2(2)
O3 C21 O4 124.5(2)
O3 C21 C17 122.5(2)
O4 C21 C17 112.90(19)
O4 C22 C23 112.6(2)
O7 C24 C25 104.69(18)
C26 C25 C24 130.2(2)
C30 C25 C24 108.75(19)
C30 C25 C26 121.0(2)
C27 C26 C25 118.0(2)
C28 C27 C26 121.1(2)
C27 C28 C29 121.0(2)
C28 C29 C30 117.9(2)
C25 C30 C16 109.75(19)
C25 C30 C29 120.9(2)
C29 C30 C16 129.3(2)

loop_
_geom_bond_atom_site_label_1
_geom_bond_atom_site_label_2
_geom_bond_distance
S1 O1 1.4297(15)
S1 O2 1.4379(15)
S1 N1 1.6628(16)
S1 C5 1.763(2)
O3 C21 1.193(2)
O4 C21 1.320(2)
O4 C22 1.458(3)
O5 C18 1.192(2)
O6 C18 1.337(2)
O6 C19 1.441(3)
O7 C16 1.435(2)
O7 C24 1.439(2)
N1 C14 1.494(2)
N1 C17 1.478(2)
C1 C2 1.505(3)
C2 C3 1.392(3)
C2 C7 1.379(3)
C3 C4 1.371(3)
C4 C5 1.385(3)
C5 C6 1.385(3)
C6 C7 1.376(3)
C8 C9 1.373(4)
C8 C13 1.379(3)
C9 C10 1.367(4)
C10 C11 1.381(3)
C11 C12 1.387(3)
C12 C13 1.383(3)
C12 C14 1.509(3)
C14 C15 1.520(3)
C15 C16 1.515(3)
C16 C17 1.619(3)
C16 C30 1.508(3)
C17 C18 1.550(3)
C17 C21 1.536(3)
C19 C20 1.485(3)
C22 C23 1.489(3)
C24 C25 1.492(3)
C25 C26 1.388(3)
C25 C30 1.373(3)
C26 C27 1.379(3)
C27 C28 1.376(3)
C28 C29 1.386(3)
C29 C30 1.389(3)
